data_7054704
loop_
_publ_author_name
'Singh, Nongthombam Geetmani'
'Nagarajaprakash, Rammamorthy'
'Rani, Jims World Star'
'Kathing, Chingrishon'
'Nongrum, Ridaphun'
'Nongkhlaw, Rishanlang'

_publ_section_title
;
 Nickel nanoparticles assisted regioselective synthesis of
 pyrazoloquinolinone and triazoloquinazolinone derivatives
;
_journal_issue 5
_journal_name_full 'New J. Chem.'
_journal_page_first 3908
_journal_paper_doi 10.1039/C4NJ02372B
_journal_volume 39
_journal_year 2015
_chemical_formula_moiety 'C17 H17 Cl N4 O'
_chemical_formula_sum 'C17 H17 Cl N4 O'
_chemical_formula_weight 328.80
_chemical_melting_point 570.5(5)
_chemical_name_common Quinazolinone
_chemical_name_systematic 9-(4-chlorophenyl)-6,6-dimethyl-5,6,7,9-tetrahydro-[1,2,4]triazolo[5,1-b]quinazolin-8(4H)-one
_space_group_crystal_system triclinic
_space_group_IT_number 2
_space_group_name_Hall '-P 1'
_space_group_name_H-M_alt 'P -1'
_symmetry_space_group_name_Hall '-P 1'
_symmetry_space_group_name_H-M 'P -1'
_atom_sites_solution_primary iterative
_audit_creation_date 2014-09-02
_audit_creation_method
;
  Olex2 1.2-ac2
  (compiled 2012.03.27 svn.r2268, GUI svn.r4156)
;
_audit_update_record
;
2014-09-19 deposited with the CCDC.
2015-02-25 downloaded from the CCDC.
;
_cell_angle_alpha 67.981(17)
_cell_angle_beta 77.245(15)
_cell_angle_gamma 80.977(15)
_cell_formula_units_Z 2
_cell_length_a 6.0023(11)
_cell_length_b 12.317(2)
_cell_length_c 12.460(2)
_cell_measurement_reflns_used 1236
_cell_measurement_temperature 291.9(9)
_cell_measurement_theta_max 26.2160
_cell_measurement_theta_min 4.2660
_cell_volume 830.1(3)
_computing_cell_refinement
;
CrysAlisPro, Agilent Technologies,
Version 1.171.36.32 (release 02-08-2013 CrysAlis171 .NET)
(compiled Aug  2 2013,16:46:58)
;
_computing_data_collection
;
CrysAlisPro, Agilent Technologies,
Version 1.171.36.32 (release 02-08-2013 CrysAlis171 .NET)
(compiled Aug  2 2013,16:46:58)
;
_computing_data_reduction
;
CrysAlisPro, Agilent Technologies,
Version 1.171.36.32 (release 02-08-2013 CrysAlis171 .NET)
(compiled Aug  2 2013,16:46:58)
;
_computing_molecular_graphics
;
O. V. Dolomanov, L. J. Bourhis, R. J. Gildea, J. A. K. Howard and H. Puschmann,
OLEX2: a complete structure solution, refinement and analysis program.
J. Appl. Cryst. (2009). 42, 339-341.
;
_computing_publication_material
;
O. V. Dolomanov, L. J. Bourhis, R. J. Gildea, J. A. K. Howard and H. Puschmann,
OLEX2: a complete structure solution, refinement and analysis program.
J. Appl. Cryst. (2009). 42, 339-341.
;
_computing_structure_refinement
;
olex2.refine (L.J. Bourhis, O.V. Dolomanov, R.J. Gildea, J.A.K. Howard,
H. Puschmann, in preparation, 2011)
;
_computing_structure_solution 'J. Appl. Cryst. (2007) 40, 786-790'
_diffrn_ambient_temperature 291.9(9)
_diffrn_detector_area_resol_mean 16.1279
_diffrn_measured_fraction_theta_full 0.9982
_diffrn_measured_fraction_theta_max 0.9980
_diffrn_measurement_details
;
  1 omega  -23.00   25.00   1.0000    3.1100
omega____ theta____ kappa____ phi______ frames
    -      -20.2184  -99.0000  120.0000 48

  2 omega  -44.00   50.00   1.0000    3.1100
omega____ theta____ kappa____ phi______ frames
    -       22.4059  -37.0000   30.0000 94

  3 omega  -20.00   49.00   1.0000    3.1100
omega____ theta____ kappa____ phi______ frames
    -       22.4059  -99.0000   30.0000 69

  4 omega  -47.00   46.00   1.0000    3.1100
omega____ theta____ kappa____ phi______ frames
    -       22.4059  -57.0000  150.0000 93

  5 omega   -1.00   90.00   1.0000    3.1100
omega____ theta____ kappa____ phi______ frames
    -       22.4059   57.0000  -60.0000 91
;
_diffrn_measurement_device_type 'Xcalibur, Eos, Gemini'
_diffrn_measurement_method '\w scans'
_diffrn_orient_matrix_UB_11 0.0115693000
_diffrn_orient_matrix_UB_12 0.0609201000
_diffrn_orient_matrix_UB_13 -0.0171361000
_diffrn_orient_matrix_UB_21 -0.0170248000
_diffrn_orient_matrix_UB_22 -0.0056999000
_diffrn_orient_matrix_UB_23 0.0599814000
_diffrn_orient_matrix_UB_31 0.1198137000
_diffrn_orient_matrix_UB_32 -0.0118729000
_diffrn_orient_matrix_UB_33 -0.0010212000
_diffrn_radiation_monochromator graphite
_diffrn_radiation_type 'Mo K\a'
_diffrn_radiation_wavelength 0.7107
_diffrn_reflns_av_R_equivalents 0.0208
_diffrn_reflns_av_unetI/netI 0.0410
_diffrn_reflns_limit_h_max 7
_diffrn_reflns_limit_h_min -8
_diffrn_reflns_limit_k_max 16
_diffrn_reflns_limit_k_min -16
_diffrn_reflns_limit_l_max 16
_diffrn_reflns_limit_l_min -9
_diffrn_reflns_number 6065
_diffrn_reflns_theta_full 28.735889
_diffrn_reflns_theta_max 28.74
_diffrn_reflns_theta_min 3.39
_diffrn_source 'Enhance (Mo) X-ray Source'
_exptl_absorpt_coefficient_mu 0.240
_exptl_absorpt_correction_T_max 1.00000
_exptl_absorpt_correction_T_min 0.88644
_exptl_absorpt_correction_type multi-scan
_exptl_absorpt_process_details
;
CrysAlisPro, Agilent Technologies,
Version 1.171.36.32 (release 02-08-2013 CrysAlis171 .NET)
(compiled Aug  2 2013,16:46:58)
Empirical absorption correction using spherical harmonics,
 implemented in SCALE3 ABSPACK scaling algorithm.
;
_exptl_crystal_colour 'Pale yellow'
_exptl_crystal_density_diffrn 1.3154
_exptl_crystal_F_000 344.4188
_exptl_crystal_recrystallization_method 'Re-crystallisation from solvent: Acetonitrile'
_exptl_crystal_size_max 0.32
_exptl_crystal_size_mid 0.17
_exptl_crystal_size_min 0.12
_refine_diff_density_max 0.419484
_refine_diff_density_min -0.668595
_refine_diff_density_rms 0.060648
_refine_ls_d_res_high 0.739154
_refine_ls_d_res_low 6.008318
_refine_ls_goodness_of_fit_ref 1.035773
_refine_ls_hydrogen_treatment mixed
_refine_ls_matrix_type full
_refine_ls_number_constraints 28
_refine_ls_number_parameters 209
_refine_ls_number_reflns 3734
_refine_ls_number_restraints 0
_refine_ls_restrained_S_all 1.035773
_refine_ls_R_factor_all 0.084997
_refine_ls_R_factor_gt 0.053494
_refine_ls_shift/su_max 0.0001
_refine_ls_shift/su_mean 0.0000
_refine_ls_structure_factor_coef Fsqd
_refine_ls_weighting_details 'w=1/[\s^2^(Fo^2^)+(0.0471P)^2^+0.2554P] where P=(Fo^2^+2Fc^2^)/3'
_refine_ls_weighting_scheme calc
_refine_ls_wR_factor_ref 0.140108
_reflns_Friedel_coverage 0.0
_reflns_limit_h_max 8
_reflns_limit_h_min -7
_reflns_limit_k_max 16
_reflns_limit_k_min -14
_reflns_limit_l_max 16
_reflns_limit_l_min 0
_reflns_number_gt 2469
_reflns_number_total 3734
_reflns_threshold_expression I>=2u(I)
_cod_data_source_file c4nj02372b2.cif
_cod_data_source_block NGS-306
_cod_depositor_comments
;
The following automatic conversions were performed:

'_chemical_melting_point' value '570-571' was changed to '570.5(5)' -
the average value was taken and precision was estimated.

Automatic conversion script
Id: cif_fix_values 3008 2015-01-20 13:52:24Z robertas 

 Adding full bibliography for 7054703--7054704.cif.
;
_cod_database_code 7054704
_chemical_oxdiff_formula C17H17N4OCl
_reflns_odcompleteness_completeness 99.82
_reflns_odcompleteness_iscentric 1
_reflns_odcompleteness_theta 26.32

loop_
_space_group_symop_id
_space_group_symop_operation_xyz
1 x,y,z
2 -x,-y,-z

loop_
_atom_site_label
_atom_site_type_symbol
_atom_site_fract_x
_atom_site_fract_y
_atom_site_fract_z
_atom_site_U_iso_or_equiv
_atom_site_adp_type
_atom_site_occupancy
_atom_site_refinement_flags_posn
Cl1 Cl 0.1660(2) 0.52338(7) 0.85196(8) 0.1248(5) Uani 1.000000 .
O1 O 0.7774(3) 0.09408(17) 0.74964(16) 0.0711(5) Uani 1.000000 .
N4 N 0.2160(3) 0.00116(15) 0.59473(14) 0.0405(4) Uani 1.000000 .
N1 N 0.3168(3) 0.19520(15) 0.51347(14) 0.0433(4) Uani 1.000000 .
N3 N 0.0646(3) 0.15291(15) 0.43459(14) 0.0453(4) Uani 1.000000 .
N2 N 0.2635(3) 0.29851(17) 0.42737(16) 0.0564(5) Uani 1.000000 .
C3 C 0.1965(3) 0.11194(18) 0.51595(16) 0.0380(4) Uani 1.000000 .
C4 C 0.3541(3) -0.02328(18) 0.67674(16) 0.0369(4) Uani 1.000000 .
C9 C 0.4815(3) 0.05905(19) 0.67576(17) 0.0406(5) Uani 1.000000 .
C1 C 0.4736(3) 0.18490(19) 0.59228(18) 0.0433(5) Uani 1.000000 .
C8 C 0.6445(3) 0.0252(2) 0.75630(19) 0.0491(5) Uani 1.000000 .
C5 C 0.3543(3) -0.14572(18) 0.76378(17) 0.0424(5) Uani 1.000000 .
C10 C 0.3933(4) 0.27307(19) 0.65492(18) 0.0458(5) Uani 1.000000 .
C6 C 0.4280(4) -0.1579(2) 0.87846(18) 0.0473(5) Uani 1.000000 .
C2 C 0.1136(4) 0.2671(2) 0.3847(2) 0.0545(6) Uani 1.000000 .
C7 C 0.6516(4) -0.0973(2) 0.8435(2) 0.0552(6) Uani 1.000000 .
C11 C 0.5307(5) 0.3588(2) 0.6409(2) 0.0662(7) Uani 1.000000 .
C17 C 0.2423(4) -0.0994(2) 0.9499(2) 0.0616(7) Uani 1.000000 .
C15 C 0.1822(4) 0.2684(2) 0.7266(2) 0.0609(6) Uani 1.000000 .
C14 C 0.1099(5) 0.3462(2) 0.7858(2) 0.0737(8) Uani 1.000000 .
C16 C 0.4696(5) -0.2874(2) 0.9502(2) 0.0702(8) Uani 1.000000 .
C13 C 0.2517(6) 0.4287(2) 0.7727(2) 0.0720(8) Uani 1.000000 .
C12 C 0.4591(6) 0.4372(2) 0.7002(3) 0.0829(9) Uani 1.000000 .
H12 H 0.5522(6) 0.4951(2) 0.6905(3) 0.0995(11) Uiso 1.000000 R
H11 H 0.6725(5) 0.3643(2) 0.5913(2) 0.0795(9) Uiso 1.000000 R
H15 H 0.0865(4) 0.2120(2) 0.7354(2) 0.0731(8) Uiso 1.000000 R
H14 H -0.0333(5) 0.3426(2) 0.8339(2) 0.0884(9) Uiso 1.000000 R
H4 H 0.1431(3) -0.05300(15) 0.59342(14) 0.0485(5) Uiso 1.000000 R
H1 H 0.6269(3) 0.20174(19) 0.54574(18) 0.0520(6) Uiso 1.000000 R
H5a H 0.2016(3) -0.17178(18) 0.78218(17) 0.0509(6) Uiso 1.000000 R
H5b H 0.4573(3) -0.19695(18) 0.72836(17) 0.0509(6) Uiso 1.000000 R
H2 H 0.0444(4) 0.3203(2) 0.3234(2) 0.0655(7) Uiso 1.000000 R
H7a H 0.7725(4) -0.1446(2) 0.8113(2) 0.0663(7) Uiso 1.000000 R
H7b H 0.6922(4) -0.0958(2) 0.9141(2) 0.0663(7) Uiso 1.000000 R
H17a H 0.216(2) -0.0177(4) 0.9042(6) 0.0924(10) Uiso 1.000000 G
H17b H 0.1028(9) -0.1370(10) 0.9694(12) 0.0924(10) Uiso 1.000000 G
H17c H 0.2914(13) -0.1069(13) 1.0208(7) 0.0924(10) Uiso 1.000000 G
H16a H 0.3315(10) -0.3255(4) 0.9675(14) 0.1053(11) Uiso 1.000000 G
H16b H 0.589(2) -0.3231(4) 0.9060(7) 0.1053(11) Uiso 1.000000 G
H16c H 0.514(3) -0.2953(2) 1.0223(8) 0.1053(11) Uiso 1.000000 G

loop_
_atom_site_aniso_label
_atom_site_aniso_U_11
_atom_site_aniso_U_22
_atom_site_aniso_U_33
_atom_site_aniso_U_12
_atom_site_aniso_U_13
_atom_site_aniso_U_23
Cl1 0.2409(13) 0.0675(5) 0.0973(6) 0.0527(6) -0.0969(7) -0.0525(5)
O1 0.0559(10) 0.0928(14) 0.0800(12) -0.0244(9) -0.0282(9) -0.0317(11)
N4 0.0455(9) 0.0410(10) 0.0415(9) -0.0084(7) -0.0191(7) -0.0137(8)
N1 0.0504(10) 0.0442(10) 0.0402(9) -0.0108(8) -0.0134(8) -0.0146(8)
N3 0.0511(10) 0.0460(11) 0.0418(9) -0.0039(8) -0.0188(8) -0.0130(8)
N2 0.0755(13) 0.0457(11) 0.0490(11) -0.0117(10) -0.0206(10) -0.0101(9)
C3 0.0385(10) 0.0449(12) 0.0366(10) -0.0046(9) -0.0092(8) -0.0193(9)
C4 0.0321(10) 0.0490(12) 0.0360(10) 0.0005(8) -0.0098(8) -0.0214(9)
C9 0.0332(10) 0.0543(13) 0.0426(11) -0.0051(9) -0.0095(8) -0.0245(10)
C1 0.0387(11) 0.0557(13) 0.0423(11) -0.0148(9) -0.0068(9) -0.0208(10)
C8 0.0362(11) 0.0706(16) 0.0528(13) -0.0046(10) -0.0143(9) -0.0319(12)
C5 0.0428(11) 0.0469(12) 0.0434(11) 0.0003(9) -0.0164(9) -0.0192(10)
C10 0.0543(13) 0.0456(12) 0.0431(11) -0.0175(10) -0.0128(10) -0.0142(10)
C6 0.0475(12) 0.0567(14) 0.0424(11) 0.0014(10) -0.0198(10) -0.0184(11)
C2 0.0692(15) 0.0479(14) 0.0474(12) -0.0017(11) -0.0228(11) -0.0120(11)
C7 0.0454(12) 0.0752(17) 0.0546(13) 0.0028(11) -0.0251(10) -0.0275(13)
C11 0.0791(18) 0.0610(16) 0.0665(16) -0.0327(14) -0.0141(13) -0.0202(14)
C17 0.0629(15) 0.0788(19) 0.0456(13) -0.0005(13) -0.0088(11) -0.0274(13)
C15 0.0630(15) 0.0614(16) 0.0674(16) -0.0174(12) -0.0014(12) -0.0337(13)
C14 0.090(2) 0.0667(18) 0.0654(17) 0.0018(15) -0.0083(15) -0.0310(15)
C16 0.0861(19) 0.0652(17) 0.0586(15) 0.0050(14) -0.0360(14) -0.0125(14)
C13 0.131(3) 0.0424(14) 0.0530(15) 0.0071(15) -0.0444(17) -0.0178(12)
C12 0.133(3) 0.0501(16) 0.084(2) -0.0323(17) -0.047(2) -0.0184(15)

loop_
_atom_type_symbol
_atom_type_scat_dispersion_real
_atom_type_scat_dispersion_imag
_atom_type_scat_source
_atom_type_scat_dispersion_source
H 0.00000 0.00000 'International Tables Volume C Table 6.1.1.4 (pp. 500-502)' 'Henke, Gullikson and Davis, At. Data and Nucl. Data Tables, 1993, 54, 2'
C 0.00347 0.00161 'International Tables Volume C Table 6.1.1.4 (pp. 500-502)' 'Henke, Gullikson and Davis, At. Data and Nucl. Data Tables, 1993, 54, 2'
Cl 0.14873 0.16029 'International Tables Volume C Table 6.1.1.4 (pp. 500-502)' 'Henke, Gullikson and Davis, At. Data and Nucl. Data Tables, 1993, 54, 2'
O 0.01158 0.00611 'International Tables Volume C Table 6.1.1.4 (pp. 500-502)' 'Henke, Gullikson and Davis, At. Data and Nucl. Data Tables, 1993, 54, 2'
N 0.00653 0.00323 'International Tables Volume C Table 6.1.1.4 (pp. 500-502)' 'Henke, Gullikson and Davis, At. Data and Nucl. Data Tables, 1993, 54, 2'

loop_
_geom_angle_atom_site_label_1
_geom_angle_atom_site_label_2
_geom_angle_atom_site_label_3
_geom_angle
C4 N4 C3 118.94(16)
H4 N4 C3 120.53(10)
H4 N4 C4 120.53(11)
C3 N1 N2 109.35(16)
C1 N1 N2 123.12(16)
C1 N1 C3 127.45(17)
C2 N3 C3 101.12(16)
C2 N2 N1 101.55(17)
N1 C3 N4 121.10(17)
N3 C3 N4 127.45(17)
N3 C3 N1 111.44(18)
C9 C4 N4 121.42(19)
C5 C4 N4 115.01(16)
C5 C4 C9 123.57(17)
C1 C9 C4 124.09(17)
C8 C9 C4 119.3(2)
C8 C9 C1 116.59(17)
C9 C1 N1 106.83(15)
C10 C1 N1 110.05(17)
C10 C1 C9 113.07(16)
H1 C1 N1 108.93(10)
H1 C1 C9 108.93(10)
H1 C1 C10 108.93(10)
C9 C8 O1 120.8(2)
C7 C8 O1 120.86(19)
C7 C8 C9 118.32(18)
C6 C5 C4 113.39(16)
H5a C5 C4 108.89(10)
H5a C5 C6 108.89(11)
H5b C5 C4 108.89(10)
H5b C5 C6 108.89(11)
H5b C5 H5a 107.7
C11 C10 C1 120.7(2)
C15 C10 C1 120.61(18)
C15 C10 C11 118.7(2)
C7 C6 C5 106.89(17)
C17 C6 C5 110.38(17)
C17 C6 C7 110.47(18)
C16 C6 C5 109.28(18)
C16 C6 C7 110.01(19)
C16 C6 C17 109.8(2)
N2 C2 N3 116.5(2)
H2 C2 N3 121.73(11)
H2 C2 N2 121.73(13)
C6 C7 C8 115.44(17)
H7a C7 C8 108.42(12)
H7a C7 C6 108.42(12)
H7b C7 C8 108.42(11)
H7b C7 C6 108.42(11)
H7b C7 H7a 107.5
C12 C11 C10 120.5(3)
H11 C11 C10 119.76(15)
H11 C11 C12 119.76(17)
H17a C17 C6 109.5
H17b C17 C6 109.5
H17b C17 H17a 109.5
H17c C17 C6 109.5
H17c C17 H17a 109.5
H17c C17 H17b 109.5
C14 C15 C10 121.1(2)
H15 C15 C10 119.47(13)
H15 C15 C14 119.47(16)
C13 C14 C15 119.1(3)
H14 C14 C15 120.43(16)
H14 C14 C13 120.43(18)
H16a C16 C6 109.5
H16b C16 C6 109.5
H16b C16 H16a 109.5
H16c C16 C6 109.5
H16c C16 H16a 109.5
H16c C16 H16b 109.5
C14 C13 Cl1 119.3(3)
C12 C13 Cl1 119.6(2)
C12 C13 C14 121.1(2)
C13 C12 C11 119.5(2)
H12 C12 C11 120.27(17)
H12 C12 C13 120.27(16)

loop_
_geom_bond_atom_site_label_1
_geom_bond_atom_site_label_2
_geom_bond_distance
Cl1 C13 1.747(3)
O1 C8 1.222(2)
N4 C3 1.355(3)
N4 C4 1.373(2)
N4 H4 0.8600
N1 N2 1.369(3)
N1 C3 1.332(2)
N1 C1 1.464(2)
N3 C3 1.324(2)
N3 C2 1.359(3)
N2 C2 1.310(3)
C4 C9 1.358(3)
C4 C5 1.491(3)
C9 C1 1.509(3)
C9 C8 1.459(3)
C1 C10 1.525(3)
C1 H1 0.9800
C8 C7 1.494(3)
C5 C6 1.535(3)
C5 H5a 0.9700
C5 H5b 0.9700
C10 C11 1.378(3)
C10 C15 1.375(3)
C6 C7 1.536(3)
C6 C17 1.531(3)
C6 C16 1.520(3)
C2 H2 0.9300
C7 H7a 0.9700
C7 H7b 0.9700
C11 C12 1.388(4)
C11 H11 0.9300
C17 H17a 0.9600
C17 H17b 0.9600
C17 H17c 0.9600
C15 C14 1.381(3)
C15 H15 0.9300
C14 C13 1.367(4)
C14 H14 0.9300
C16 H16a 0.9600
C16 H16b 0.9600
C16 H16c 0.9600
C13 C12 1.360(4)
C12 H12 0.9300
